data_1540209
loop_
_publ_author_name
'Karpov, O.G.'
'Simonov, M.A.'
'Krasnenko, T.I.'
'Zabara, O.A.'

_publ_section_title
;
 Crystal structure of alpha - Sr V2 O6
;
_journal_name_full Kristallografiya
_journal_page_first 1392
_journal_page_last 1395
_journal_volume 34
_journal_year 1989
_chemical_formula_sum 'O6 Sr V2'
_chemical_name_systematic 'Sr (V2 O6)'
_space_group_IT_number 62
_symmetry_space_group_name_Hall '-P 2ac 2n'
_symmetry_space_group_name_H-M 'P n m a'
_cell_angle_alpha 90
_cell_angle_beta 90
_cell_angle_gamma 90
_cell_formula_units_Z 4
_cell_length_a 9.694
_cell_length_b 3.6878
_cell_length_c 12.575
_cell_volume 449.550
_citation_journal_id_ASTM KRISAJ
_cod_data_source_file Karpov_KRISAJ_1989_1158.cif
_cod_data_source_block O6Sr1V2
_cod_original_cell_volume 449.5504
_cod_original_formula_sum 'O6 Sr1 V2'
_cod_database_code 1540209

loop_
_symmetry_equiv_pos_as_xyz
x,y,z
-x+1/2,-y,z+1/2
x+1/2,-y+1/2,-z+1/2
-x,y+1/2,-z
-x,-y,-z
x-1/2,y,-z-1/2
-x-1/2,y-1/2,z-1/2
x,-y-1/2,z

loop_
_atom_site_label
_atom_site_type_symbol
_atom_site_fract_x
_atom_site_fract_y
_atom_site_fract_z
_atom_site_occupancy
_atom_site_U_iso_or_equiv
O3 O-2 0.2829 0.25 0.2856 1 0.0
Sr1 Sr+2 0.13247 0.25 0.11928 1 0.0
V2 V+5 0.2441 0.25 0.4111 1 0.0
O1 O-2 0.3026 0.25 0.9358 1 0.0
O6 O-2 0.1739 0.25 0.6079 1 0.0
O2 O-2 0.0332 0.25 0.4108 1 0.0
O5 O-2 0.9706 0.25 0.7547 1 0.0
O4 O-2 0.3967 0.25 0.4786 1 0.0
V1 V+5 0.0018 0.25 0.6256 1 0.0
